data_7240599
loop_
_publ_author_name
'Bo, Qi-Bing'
'Wang, Jia-Yin'
'Shi, Yang'
'Tao, Dong-Liang'
'Yin, Guo-Yin'

_publ_section_title
;
 2D chain layer versus 1D chain: rigid aromatic benzoate disassembling
 flexible alicyclic dicarboxylate-based lanthanide coordination polymers
 with enhanced photoluminescence and characteristic behavior of
 single-molecule magnet.
;
_journal_name_full CrystEngComm
_journal_paper_doi 10.1039/D0CE00583E
_journal_year 2020
_chemical_formula_moiety 'C12 H11 Eu O7'
_chemical_formula_sum 'C12 H11 Eu O7'
_chemical_formula_weight 419.17
_space_group_crystal_system monoclinic
_space_group_IT_number 14
_space_group_name_Hall '-P 2ybc'
_space_group_name_H-M_alt 'P 1 21/c 1'
_atom_sites_solution_hydrogens mixed
_atom_sites_solution_primary direct
_audit_creation_date 2019-11-02
_audit_creation_method
;
Olex2 1.2-alpha
(compiled 2016.11.07 svn.r3352 for OlexSys, GUI svn.r5261)
;
_audit_update_record
;
2019-11-02 deposited with the CCDC.	2020-06-03 downloaded from the CCDC.
;
_cell_angle_alpha 90
_cell_angle_beta 148.00(6)
_cell_angle_gamma 90
_cell_formula_units_Z 4
_cell_length_a 13.802(3)
_cell_length_b 7.5145(3)
_cell_length_c 23.844(6)
_cell_measurement_reflns_used 4053
_cell_measurement_temperature 293(2)
_cell_measurement_theta_max 28.9250
_cell_measurement_theta_min 4.2090
_cell_volume 1310(2)
_computing_cell_refinement 'CrysAlisPro 1.171.38.46 (Rigaku OD, 2015)'
_computing_data_collection 'CrysAlisPro 1.171.38.46 (Rigaku OD, 2015)'
_computing_data_reduction 'CrysAlisPro 1.171.38.46 (Rigaku OD, 2015)'
_computing_molecular_graphics 'Olex2 (Dolomanov et al., 2009)'
_computing_publication_material 'Olex2 (Dolomanov et al., 2009)'
_computing_structure_refinement 'ShelXL (Sheldrick, 2015)'
_computing_structure_solution 'SIR2004 (Burla et al., 2007)'
_diffrn_ambient_temperature 293(2)
_diffrn_detector 'CCD plate'
_diffrn_detector_area_resol_mean 16.0355
_diffrn_detector_type Eos
_diffrn_measured_fraction_theta_full 0.998
_diffrn_measured_fraction_theta_max 0.999
_diffrn_measurement_details
;
List of Runs (angles in degrees, time in seconds):

  # Type    Start    End  Width  t~exp~   \w     \q     \k     \f   Frames
#--------------------------------------------------------------------------
  1  \w     35.00  88.00   1.00    5.78    --   15.86 178.00 -30.00   53
  2  \w     -1.00  83.00   1.00    5.78    --   15.86  57.00  90.00   84
  3  \w     -3.00  85.00   1.00    5.78    --   15.86  37.00 -30.00   88
  4  \w     -1.00  83.00   1.00    5.78    --   15.86  57.00  30.00   84
  5  \w    -51.00  19.00   1.00    5.78    --   15.86 -57.00   0.00   70
;
_diffrn_measurement_device 'four-circle diffractometer'
_diffrn_measurement_device_type 'Xcalibur, Eos, Gemini'
_diffrn_measurement_method '\w scans'
_diffrn_orient_matrix_type 'CrysAlisPro convention (1999,Acta A55,543-557)'
_diffrn_orient_matrix_UB_11 0.0585106000
_diffrn_orient_matrix_UB_12 0.0054795000
_diffrn_orient_matrix_UB_13 0.0523618000
_diffrn_orient_matrix_UB_21 -0.0659178000
_diffrn_orient_matrix_UB_22 -0.0459589000
_diffrn_orient_matrix_UB_23 -0.0160263000
_diffrn_orient_matrix_UB_31 0.0405648000
_diffrn_orient_matrix_UB_32 -0.0823155000
_diffrn_orient_matrix_UB_33 0.0123276000
_diffrn_radiation_monochromator graphite
_diffrn_radiation_probe x-ray
_diffrn_radiation_type MoK\a
_diffrn_radiation_wavelength 0.71073
_diffrn_reflns_av_R_equivalents 0.0357
_diffrn_reflns_av_unetI/netI 0.0361
_diffrn_reflns_Laue_measured_fraction_full 0.998
_diffrn_reflns_Laue_measured_fraction_max 0.999
_diffrn_reflns_limit_h_max 17
_diffrn_reflns_limit_h_min -17
_diffrn_reflns_limit_k_max 9
_diffrn_reflns_limit_k_min -7
_diffrn_reflns_limit_l_max 29
_diffrn_reflns_limit_l_min -29
_diffrn_reflns_number 9623
_diffrn_reflns_point_group_measured_fraction_full 0.998
_diffrn_reflns_point_group_measured_fraction_max 0.999
_diffrn_reflns_theta_full 25.242
_diffrn_reflns_theta_max 26.371
_diffrn_reflns_theta_min 3.154
_diffrn_source 'fine-focus sealed X-ray tube'
_diffrn_source_type 'Enhance (Mo) X-ray Source'
_exptl_absorpt_coefficient_mu 4.814
_exptl_absorpt_correction_T_max 1.00000
_exptl_absorpt_correction_T_min 0.85210
_exptl_absorpt_correction_type multi-scan
_exptl_absorpt_process_details
;
CrysAlisPro 1.171.38.46 (Rigaku Oxford Diffraction, 2015)
Empirical absorption correction using spherical harmonics,
 implemented in SCALE3 ABSPACK scaling algorithm.
;
_exptl_crystal_colour 'clear whiteish white'
_exptl_crystal_colour_lustre clear
_exptl_crystal_colour_modifier whiteish
_exptl_crystal_colour_primary white
_exptl_crystal_density_diffrn 2.124
_exptl_crystal_description needle
_exptl_crystal_F_000 808
_exptl_crystal_size_max 0.2
_exptl_crystal_size_mid 0.12
_exptl_crystal_size_min 0.09
_refine_diff_density_max 0.642
_refine_diff_density_min -0.657
_refine_diff_density_rms 0.108
_refine_ls_extinction_method none
_refine_ls_goodness_of_fit_ref 1.062
_refine_ls_hydrogen_treatment constr
_refine_ls_matrix_type full
_refine_ls_number_parameters 182
_refine_ls_number_reflns 2678
_refine_ls_number_restraints 0
_refine_ls_restrained_S_all 1.062
_refine_ls_R_factor_all 0.0281
_refine_ls_R_factor_gt 0.0213
_refine_ls_shift/su_max 0.001
_refine_ls_shift/su_mean 0.000
_refine_ls_structure_factor_coef Fsqd
_refine_ls_weighting_details
;
 w=1/[\s^2^(Fo^2^)+(0.0169P)^2^]
 where P=(Fo^2^+2Fc^2^)/3
;
_refine_ls_weighting_scheme calc
_refine_ls_wR_factor_gt 0.0443
_refine_ls_wR_factor_ref 0.0470
_reflns_Friedel_coverage 0.000
_reflns_number_gt 2327
_reflns_number_total 2678
_reflns_threshold_expression 'I > 2\s(I)'
_cod_data_source_file d0ce00583e2.cif
_cod_data_source_block cpdc-bc-Eu
_cod_original_cell_volume 1310.7(12)
_cod_database_code 7240599
_shelxl_version_number 2013-2
_chemical_oxdiff_formula 'C H O Eu Ba'
_shelx_space_group_comment
;
The symmetry employed for this shelxl refinement is uniquely defined
by the following loop, which should always be used as a source of
symmetry information in preference to the above space-group names.
They are only intended as comments.
;
_reflns_odcompleteness_completeness 99.69
_reflns_odcompleteness_iscentric 1
_reflns_odcompleteness_theta 26.32
_olex2_refinement_description
;
1. Fixed Uiso
 At 1.2 times of:
  All C(H) groups, All C(H,H) groups
 At 1.5 times of:
  All O(H,H) groups
2.a Rotating group:
 O7(H7A,H7B)
2.b Ternary CH refined with riding coordinates:
 C4(H4), C3(H3)
2.c Secondary CH2 refined with riding coordinates:
 C5(H5A,H5B)
2.d Aromatic/amide H refined with riding coordinates:
 C8(H8), C12(H12), C9(H9), C10(H10), C11(H11)
;
_olex2_submission_special_instructions 'No special instructions were received'
_oxdiff_exptl_absorpt_empirical_details
;
Empirical correction (ABSPACK) includes:
- Absorption correction using spherical harmonics
- Frame scaling
;
_oxdiff_exptl_absorpt_empirical_full_max 1.370
_oxdiff_exptl_absorpt_empirical_full_min 0.893

loop_
_space_group_symop_operation_xyz
'x, y, z'
'-x, y+1/2, -z+1/2'
'-x, -y, -z'
'x, -y-1/2, z-1/2'

loop_
_atom_site_label
_atom_site_type_symbol
_atom_site_fract_x
_atom_site_fract_y
_atom_site_fract_z
_atom_site_U_iso_or_equiv
_atom_site_adp_type
_atom_site_occupancy
_atom_site_site_symmetry_order
_atom_site_calc_flag
_atom_site_refinement_flags_posn
_atom_site_refinement_flags_adp
_atom_site_refinement_flags_occupancy
_atom_site_disorder_assembly
_atom_site_disorder_group
Eu1 Eu 0.39557(2) 0.55881(2) 0.20379(2) 0.01602(6) Uani 1 1 d . . . . .
O3 O 0.5997(3) 0.3513(3) 0.34842(17) 0.0205(5) Uani 1 1 d . . . . .
O1 O 0.6657(3) 0.7240(3) 0.35902(17) 0.0211(5) Uani 1 1 d . . . . .
O2 O 0.8066(3) 0.9410(3) 0.47134(19) 0.0280(6) Uani 1 1 d . . . . .
O7 O 0.1582(3) 0.4156(3) 0.1409(2) 0.0276(6) Uani 1 1 d . . . . .
H7A H 0.2012 0.3838 0.1940 0.041 Uiso 1 1 d GR . . . .
H7B H 0.1197 0.3232 0.1046 0.041 Uiso 1 1 d GR . . . .
O5 O 0.5941(4) 0.4979(3) 0.2277(2) 0.0303(6) Uani 1 1 d . . . . .
O4 O 0.8687(3) 0.2668(3) 0.45035(17) 0.0242(6) Uani 1 1 d . . . . .
O6 O 0.6615(3) 0.2165(3) 0.23933(19) 0.0273(6) Uani 1 1 d . . . . .
C1 C 0.7738(4) 0.7772(4) 0.4498(3) 0.0200(7) Uani 1 1 d . . . . .
C2 C 0.7741(5) 0.3556(4) 0.4371(3) 0.0196(7) Uani 1 1 d . . . . .
C4 C 0.8675(5) 0.4533(4) 0.5294(3) 0.0258(8) Uani 1 1 d . . . . .
H4 H 0.9802 0.3967 0.5980 0.031 Uiso 1 1 calc R . . . .
C3 C 0.8655(5) 0.6552(4) 0.5342(3) 0.0248(8) Uani 1 1 d . . . . .
H3 H 0.9771 0.7043 0.6057 0.030 Uiso 1 1 calc R . . . .
C6 C 0.6463(5) 0.3798(5) 0.2197(3) 0.0215(8) Uani 1 1 d . . . . .
C5 C 0.7569(6) 0.5390(4) 0.5202(3) 0.0352(10) Uani 1 1 d . . . . .
H5A H 0.8001 0.5277 0.5797 0.042 Uiso 1 1 calc R . . . .
H5B H 0.6250 0.5384 0.4514 0.042 Uiso 1 1 calc R . . . .
C7 C 0.6948(5) 0.4354(5) 0.1855(3) 0.0255(8) Uani 1 1 d . . . . .
C8 C 0.7571(6) 0.3163(6) 0.1770(3) 0.0421(11) Uani 1 1 d . . . . .
H8 H 0.7716 0.1976 0.1941 0.050 Uiso 1 1 calc R . . . .
C12 C 0.6764(7) 0.6123(6) 0.1611(4) 0.0485(12) Uani 1 1 d . . . . .
H12 H 0.6366 0.6958 0.1677 0.058 Uiso 1 1 calc R . . . .
C9 C 0.7988(8) 0.3692(7) 0.1434(4) 0.0626(14) Uani 1 1 d . . . . .
H9 H 0.8416 0.2870 0.1383 0.075 Uiso 1 1 calc R . . . .
C10 C 0.7764(9) 0.5440(8) 0.1177(5) 0.0747(18) Uani 1 1 d . . . . .
H10 H 0.8019 0.5804 0.0937 0.090 Uiso 1 1 calc R . . . .
C11 C 0.7171(8) 0.6644(7) 0.1270(5) 0.0748(17) Uani 1 1 d . . . . .
H11 H 0.7037 0.7831 0.1102 0.090 Uiso 1 1 calc R . . . .

loop_
_atom_site_aniso_label
_atom_site_aniso_U_11
_atom_site_aniso_U_22
_atom_site_aniso_U_33
_atom_site_aniso_U_23
_atom_site_aniso_U_13
_atom_site_aniso_U_12
Eu1 0.01500(9) 0.01187(10) 0.01585(10) -0.00013(7) 0.01220(9) -0.00030(7)
O3 0.0194(12) 0.0141(12) 0.0176(12) -0.0006(10) 0.0140(12) -0.0006(10)
O1 0.0169(12) 0.0197(12) 0.0144(12) -0.0026(10) 0.0112(11) -0.0031(10)
O2 0.0327(15) 0.0152(13) 0.0237(14) -0.0017(11) 0.0219(13) -0.0027(11)
O7 0.0280(14) 0.0227(13) 0.0307(15) -0.0073(11) 0.0247(14) -0.0075(11)
O5 0.0345(15) 0.0250(13) 0.0424(16) -0.0013(12) 0.0344(15) -0.0001(12)
O4 0.0197(13) 0.0189(12) 0.0221(13) -0.0006(10) 0.0158(12) 0.0012(10)
O6 0.0351(15) 0.0228(13) 0.0364(15) 0.0074(12) 0.0324(14) 0.0056(11)
C1 0.0164(17) 0.0202(19) 0.0202(18) -0.0020(15) 0.0150(17) -0.0019(14)
C2 0.0225(18) 0.0114(17) 0.0169(17) 0.0025(14) 0.0154(17) 0.0009(15)
C4 0.029(2) 0.0161(18) 0.0186(18) 0.0040(15) 0.0181(18) 0.0040(15)
C3 0.031(2) 0.0160(18) 0.0162(18) 0.0001(15) 0.0179(18) 0.0016(16)
C6 0.0176(18) 0.0257(19) 0.0166(18) -0.0005(15) 0.0138(17) -0.0028(15)
C5 0.057(3) 0.028(2) 0.042(2) 0.0028(18) 0.046(2) 0.0034(19)
C7 0.0245(19) 0.028(2) 0.0233(19) 0.0015(16) 0.0202(18) -0.0025(16)
C8 0.055(3) 0.041(2) 0.056(3) -0.002(2) 0.051(3) -0.001(2)
C12 0.066(3) 0.035(2) 0.066(3) 0.007(2) 0.060(3) 0.003(2)
C9 0.084(4) 0.074(4) 0.083(4) -0.017(3) 0.080(4) -0.014(3)
C10 0.096(5) 0.096(5) 0.085(4) -0.006(4) 0.085(4) -0.022(4)
C11 0.114(5) 0.057(3) 0.109(5) 0.016(3) 0.104(5) -0.004(3)

loop_
_atom_type_symbol
_atom_type_description
_atom_type_scat_dispersion_real
_atom_type_scat_dispersion_imag
_atom_type_scat_source
C C 0.0033 0.0016 'International Tables Vol C Tables 4.2.6.8 and 6.1.1.4'
H H 0.0000 0.0000 'International Tables Vol C Tables 4.2.6.8 and 6.1.1.4'
Eu Eu -0.1578 3.6682 'International Tables Vol C Tables 4.2.6.8 and 6.1.1.4'
O O 0.0106 0.0060 'International Tables Vol C Tables 4.2.6.8 and 6.1.1.4'

loop_
_geom_angle_atom_site_label_1
_geom_angle_atom_site_label_2
_geom_angle_atom_site_label_3
_geom_angle
_geom_angle_site_symmetry_1
_geom_angle_site_symmetry_3
_geom_angle_publ_flag
Eu1 Eu1 H7A 131.7 2_655 . ?
O3 Eu1 Eu1 33.79(6) 2_655 2_655 ?
O3 Eu1 Eu1 113.10(10) . 2_655 ?
O3 Eu1 O3 140.70(5) . 2_655 ?
O3 Eu1 O1 67.81(9) . 2_645 ?
O3 Eu1 O1 131.59(7) 2_655 2_645 ?
O3 Eu1 O2 117.18(10) . 2_645 ?
O3 Eu1 O7 85.63(12) . . ?
O3 Eu1 H7A 72.0 . . ?
O3 Eu1 H7A 141.1 2_655 . ?
O3 Eu1 O4 165.34(8) . 2_655 ?
O3 Eu1 C1 109.30(9) 2_655 2_645 ?
O3 Eu1 C1 92.65(11) . 2_645 ?
O3 Eu1 C2 26.14(9) 2_655 2_655 ?
O3 Eu1 C2 166.79(8) . 2_655 ?
O1 Eu1 Eu1 156.41(5) 2_645 2_655 ?
O1 Eu1 Eu1 39.09(5) . 2_655 ?
O1 Eu1 O3 69.96(9) . 2_655 ?
O1 Eu1 O3 74.02(12) . . ?
O1 Eu1 O1 133.81(6) . 2_645 ?
O1 Eu1 O2 146.60(9) . 2_645 ?
O1 Eu1 O7 134.92(9) . . ?
O1 Eu1 H7A 71.8 2_645 . ?
O1 Eu1 H7A 119.7 . . ?
O1 Eu1 O4 111.02(12) . 2_655 ?
O1 Eu1 C1 147.15(9) . 2_645 ?
O1 Eu1 C1 25.13(8) 2_645 2_645 ?
O1 Eu1 C2 93.50(12) . 2_655 ?
O1 Eu1 C2 120.94(9) 2_645 2_655 ?
O2 Eu1 Eu1 120.47(6) 2_645 2_655 ?
O2 Eu1 O3 86.80(7) 2_645 2_655 ?
O2 Eu1 O1 49.89(7) 2_645 2_645 ?
O2 Eu1 H7A 93.5 2_645 . ?
O2 Eu1 O4 66.64(11) 2_645 2_655 ?
O2 Eu1 C1 24.76(8) 2_645 2_645 ?
O2 Eu1 C2 71.09(10) 2_645 2_655 ?
O7 Eu1 Eu1 135.66(6) . 2_655 ?
O7 Eu1 O3 131.63(9) . 2_655 ?
O7 Eu1 O1 67.29(8) . 2_645 ?
O7 Eu1 O2 78.47(12) . 2_645 ?
O7 Eu1 H7A 16.7 . . ?
O7 Eu1 O4 81.32(11) . 2_655 ?
O7 Eu1 C1 71.47(10) . 2_645 ?
O7 Eu1 C2 106.67(12) . 2_655 ?
O5 Eu1 Eu1 84.39(7) . 2_655 ?
O5 Eu1 O3 77.08(8) . 2_655 ?
O5 Eu1 O3 79.44(10) . . ?
O5 Eu1 O1 75.89(10) . . ?
O5 Eu1 O1 72.48(8) . 2_645 ?
O5 Eu1 O2 75.73(13) . 2_645 ?
O5 Eu1 O7 139.76(8) . . ?
O5 Eu1 H7A 140.5 . . ?
O5 Eu1 O4 114.95(9) . 2_655 ?
O5 Eu1 O6 148.11(10) . 2_655 ?
O5 Eu1 C1 72.15(11) . 2_645 ?
O5 Eu1 C2 93.51(11) . 2_655 ?
O4 Eu1 Eu1 72.85(10) 2_655 2_655 ?
O4 Eu1 O3 50.76(8) 2_655 2_655 ?
O4 Eu1 O1 112.50(10) 2_655 2_645 ?
O4 Eu1 H7A 93.9 2_655 . ?
O4 Eu1 C1 89.50(12) 2_655 2_645 ?
O4 Eu1 C2 25.42(8) 2_655 2_655 ?
O6 Eu1 Eu1 69.90(6) 2_655 2_655 ?
O6 Eu1 O3 90.40(7) 2_655 2_655 ?
O6 Eu1 O3 93.26(8) 2_655 . ?
O6 Eu1 O1 133.40(7) 2_655 2_645 ?
O6 Eu1 O1 72.27(8) 2_655 . ?
O6 Eu1 O2 133.45(10) 2_655 2_645 ?
O6 Eu1 O7 69.19(9) 2_655 . ?
O6 Eu1 H7A 61.8 2_655 . ?
O6 Eu1 O4 75.92(9) 2_655 2_655 ?
O6 Eu1 C1 139.59(9) 2_655 2_645 ?
O6 Eu1 C2 86.85(9) 2_655 2_655 ?
C1 Eu1 Eu1 141.40(7) 2_645 2_655 ?
C1 Eu1 H7A 82.3 2_645 . ?
C2 Eu1 Eu1 54.64(10) 2_655 2_655 ?
C2 Eu1 H7A 119.2 2_655 . ?
C2 Eu1 C1 95.82(11) 2_655 2_645 ?
Eu1 O3 Eu1 110.00(9) . 2_645 ?
C2 O3 Eu1 92.16(19) . 2_645 ?
C2 O3 Eu1 128.9(2) . . ?
Eu1 O1 Eu1 106.49(10) . 2_655 ?
C1 O1 Eu1 147.2(2) . . ?
C1 O1 Eu1 90.88(19) . 2_655 ?
C1 O2 Eu1 99.1(2) . 2_655 ?
Eu1 O7 H7A 109.4 . . ?
Eu1 O7 H7B 109.9 . . ?
H7A O7 H7B 109.0 . . ?
C6 O5 Eu1 144.2(2) . . ?
C2 O4 Eu1 93.0(2) . 2_645 ?
C6 O6 Eu1 131.4(2) . 2_645 ?
O1 C1 Eu1 63.98(18) . 2_655 ?
O1 C1 C3 122.9(3) . . ?
O2 C1 Eu1 56.10(18) . 2_655 ?
O2 C1 O1 120.1(3) . . ?
O2 C1 C3 117.1(3) . . ?
C3 C1 Eu1 173.0(2) . 2_655 ?
O3 C2 Eu1 61.70(17) . 2_645 ?
O3 C2 C4 120.8(3) . . ?
O4 C2 Eu1 61.58(18) . 2_645 ?
O4 C2 O3 120.3(3) . . ?
O4 C2 C4 118.7(3) . . ?
C4 C2 Eu1 157.7(2) . 2_645 ?
C2 C4 H4 114.3 . . ?
C2 C4 C3 123.5(3) . . ?
C3 C4 H4 114.3 . . ?
C5 C4 C2 119.9(3) . . ?
C5 C4 H4 114.3 . . ?
C5 C4 C3 60.0(2) . . ?
C1 C3 C4 124.4(3) . . ?
C1 C3 H3 113.8 . . ?
C1 C3 C5 121.1(3) . . ?
C4 C3 H3 113.8 . . ?
C5 C3 C4 59.0(2) . . ?
C5 C3 H3 113.8 . . ?
O5 C6 O6 124.5(3) . . ?
O5 C6 C7 117.9(3) . . ?
O6 C6 C7 117.6(3) . . ?
C4 C5 C3 61.0(2) . . ?
C4 C5 H5A 117.7 . . ?
C4 C5 H5B 117.7 . . ?
C3 C5 H5A 117.7 . . ?
C3 C5 H5B 117.7 . . ?
H5A C5 H5B 114.8 . . ?
C8 C7 C6 121.9(3) . . ?
C8 C7 C12 118.7(4) . . ?
C12 C7 C6 119.4(3) . . ?
C7 C8 H8 119.3 . . ?
C7 C8 C9 121.3(4) . . ?
C9 C8 H8 119.3 . . ?
C7 C12 H12 120.1 . . ?
C11 C12 C7 119.9(4) . . ?
C11 C12 H12 120.1 . . ?
C8 C9 H9 120.4 . . ?
C10 C9 C8 119.3(5) . . ?
C10 C9 H9 120.4 . . ?
C9 C10 H10 119.9 . . ?
C11 C10 C9 120.2(5) . . ?
C11 C10 H10 119.9 . . ?
C12 C11 H11 119.7 . . ?
C10 C11 C12 120.7(5) . . ?
C10 C11 H11 119.7 . . ?

loop_
_geom_bond_atom_site_label_1
_geom_bond_atom_site_label_2
_geom_bond_distance
_geom_bond_site_symmetry_2
_geom_bond_publ_flag
Eu1 Eu1 4.0631(9) 2_655 ?
Eu1 O3 2.405(3) . ?
Eu1 O3 2.554(2) 2_655 ?
Eu1 O1 2.395(4) . ?
Eu1 O1 2.672(2) 2_645 ?
Eu1 O2 2.499(4) 2_645 ?
Eu1 O7 2.411(3) . ?
Eu1 H7A 2.8140 . ?
Eu1 O5 2.323(3) . ?
Eu1 O4 2.553(4) 2_655 ?
Eu1 O6 2.383(2) 2_655 ?
Eu1 C1 2.973(4) 2_645 ?
Eu1 C2 2.899(4) 2_655 ?
O3 Eu1 2.554(2) 2_645 ?
O3 C2 1.278(4) . ?
O1 Eu1 2.672(2) 2_655 ?
O1 C1 1.263(4) . ?
O2 Eu1 2.499(4) 2_655 ?
O2 C1 1.261(4) . ?
O7 H7A 0.8577 . ?
O7 H7B 0.8567 . ?
O5 C6 1.255(4) . ?
O4 Eu1 2.553(4) 2_645 ?
O4 C2 1.246(4) . ?
O6 Eu1 2.383(2) 2_645 ?
O6 C6 1.266(4) . ?
C1 Eu1 2.973(4) 2_655 ?
C1 C3 1.474(5) . ?
C2 Eu1 2.899(4) 2_645 ?
C2 C4 1.493(5) . ?
C4 H4 0.9800 . ?
C4 C3 1.523(5) . ?
C4 C5 1.492(5) . ?
C3 H3 0.9800 . ?
C3 C5 1.508(5) . ?
C6 C7 1.488(5) . ?
C5 H5A 0.9700 . ?
C5 H5B 0.9700 . ?
C7 C8 1.370(5) . ?
C7 C12 1.386(5) . ?
C8 H8 0.9300 . ?
C8 C9 1.384(6) . ?
C12 H12 0.9300 . ?
C12 C11 1.381(6) . ?
C9 H9 0.9300 . ?
C9 C10 1.369(7) . ?
C10 H10 0.9300 . ?
C10 C11 1.360(7) . ?
C11 H11 0.9300 . ?

loop_
_geom_torsion_atom_site_label_1
_geom_torsion_atom_site_label_2
_geom_torsion_atom_site_label_3
_geom_torsion_atom_site_label_4
_geom_torsion
_geom_torsion_site_symmetry_1
_geom_torsion_site_symmetry_2
_geom_torsion_site_symmetry_3
_geom_torsion_site_symmetry_4
_geom_torsion_publ_flag
Eu1 O3 C2 Eu1 -118.1(2) . . . 2_645 ?
Eu1 O3 C2 O4 -98.2(3) . . . . ?
Eu1 O3 C2 O4 19.9(3) 2_645 . . . ?
Eu1 O3 C2 C4 -154.5(3) 2_645 . . . ?
Eu1 O3 C2 C4 87.4(3) . . . . ?
Eu1 O1 C1 Eu1 -123.3(4) . . . 2_655 ?
Eu1 O1 C1 O2 -1.2(3) 2_655 . . . ?
Eu1 O1 C1 O2 -124.5(4) . . . . ?
Eu1 O1 C1 C3 178.5(3) 2_655 . . . ?
Eu1 O1 C1 C3 55.2(6) . . . . ?
Eu1 O2 C1 O1 1.3(3) 2_655 . . . ?
Eu1 O2 C1 C3 -178.4(3) 2_655 . . . ?
Eu1 O5 C6 O6 -36.7(6) . . . . ?
Eu1 O5 C6 C7 143.7(3) . . . . ?
Eu1 O4 C2 O3 -19.9(3) 2_645 . . . ?
Eu1 O4 C2 C4 154.6(3) 2_645 . . . ?
Eu1 O6 C6 O5 0.2(5) 2_645 . . . ?
Eu1 O6 C6 C7 179.7(2) 2_645 . . . ?
Eu1 C2 C4 C3 -158.5(5) 2_645 . . . ?
Eu1 C2 C4 C5 -86.7(7) 2_645 . . . ?
O3 C2 C4 C3 -68.6(5) . . . . ?
O3 C2 C4 C5 3.3(5) . . . . ?
O1 C1 C3 C4 10.7(5) . . . . ?
O1 C1 C3 C5 -60.9(5) . . . . ?
O2 C1 C3 C4 -169.6(3) . . . . ?
O2 C1 C3 C5 118.8(4) . . . . ?
O5 C6 C7 C8 178.4(4) . . . . ?
O5 C6 C7 C12 -1.8(5) . . . . ?
O4 C2 C4 C3 117.0(4) . . . . ?
O4 C2 C4 C5 -171.2(3) . . . . ?
O6 C6 C7 C8 -1.1(5) . . . . ?
O6 C6 C7 C12 178.7(4) . . . . ?
C1 C3 C5 C4 114.1(3) . . . . ?
C2 C4 C3 C1 -0.7(6) . . . . ?
C2 C4 C3 C5 107.9(4) . . . . ?
C2 C4 C5 C3 -113.8(3) . . . . ?
C6 C7 C8 C9 178.9(4) . . . . ?
C6 C7 C12 C11 -178.5(4) . . . . ?
C5 C4 C3 C1 -108.6(4) . . . . ?
C7 C8 C9 C10 -0.3(8) . . . . ?
C7 C12 C11 C10 -0.4(8) . . . . ?
C8 C7 C12 C11 1.3(7) . . . . ?
C8 C9 C10 C11 1.2(9) . . . . ?
C12 C7 C8 C9 -0.9(7) . . . . ?
C9 C10 C11 C12 -0.8(9) . . . . ?
